data_2227321
loop_
_publ_author_name
'Shen, Shi-De'
'Feng, Xiao-Dong'
'Yang, Wei-Hua'
'Yao, Chang-Sheng'

_publ_section_title
;
 Ethyl
 7-(4-bromophenyl)-5-trifluoromethyl-4,7-dihydrotetrazolo[1,5-<i>a</i>]pyrimidine-6-carboxylate
;
_journal_coeditor_code CI5159
_journal_issue 9
_journal_name_full 'Acta Crystallographica Section E'
_journal_page_first o2421
_journal_paper_doi 10.1107/S1600536810033842
_journal_volume 66
_journal_year 2010
_chemical_formula_iupac 'C14 H11 Br F3 N5 O2'
_chemical_formula_moiety 'C14 H11 Br F3 N5 O2'
_chemical_formula_sum 'C14 H11 Br F3 N5 O2'
_chemical_formula_weight 418.19
_chemical_name_systematic
;
Ethyl 7-(4-bromophenyl)-5-trifluoromethyl-4,7-
dihydrotetrazolo[1,5-<i>a</i>]pyrimidine-6-carboxylate
;
_space_group_IT_number 14
_symmetry_cell_setting monoclinic
_symmetry_space_group_name_Hall '-P 2ybc'
_symmetry_space_group_name_H-M 'P 1 21/c 1'
_atom_sites_solution_hydrogens geom
_atom_sites_solution_primary direct
_atom_sites_solution_secondary difmap
_audit_creation_method SHELXL-97
_cell_angle_alpha 90.00
_cell_angle_beta 92.27(3)
_cell_angle_gamma 90.00
_cell_formula_units_Z 4
_cell_length_a 18.773(2)
_cell_length_b 10.4716(11)
_cell_length_c 7.8700(8)
_cell_measurement_reflns_used 4823
_cell_measurement_temperature 113(2)
_cell_measurement_theta_max 27.9
_cell_measurement_theta_min 2.2
_cell_volume 1545.9(3)
_computing_cell_refinement 'CrystalClear (Rigaku/MSC, 2002)'
_computing_data_collection 'CrystalClear (Rigaku/MSC, 2002)'
_computing_data_reduction 'CrystalClear (Rigaku/MSC, 2002)'
_computing_molecular_graphics 'SHELXTL (Sheldrick, 2008)'
_computing_publication_material 'SHELXL97 (Sheldrick, 2008)'
_computing_structure_refinement 'SHELXL97 (Sheldrick, 2008)'
_computing_structure_solution 'SHELXS97 (Sheldrick, 2008)'
_diffrn_ambient_temperature 113(2)
_diffrn_detector_area_resol_mean 7.31
_diffrn_measured_fraction_theta_full 0.997
_diffrn_measured_fraction_theta_max 0.997
_diffrn_measurement_device_type 'Rigaku Saturn'
_diffrn_measurement_method \w
_diffrn_radiation_monochromator confocal
_diffrn_radiation_source 'rotating anode'
_diffrn_radiation_type MoK\a
_diffrn_radiation_wavelength 0.71073
_diffrn_reflns_av_R_equivalents 0.0654
_diffrn_reflns_av_sigmaI/netI 0.0609
_diffrn_reflns_limit_h_max 24
_diffrn_reflns_limit_h_min -24
_diffrn_reflns_limit_k_max 13
_diffrn_reflns_limit_k_min -13
_diffrn_reflns_limit_l_max 10
_diffrn_reflns_limit_l_min -10
_diffrn_reflns_number 18785
_diffrn_reflns_theta_full 27.86
_diffrn_reflns_theta_max 27.86
_diffrn_reflns_theta_min 2.17
_diffrn_standards_decay_% 0
_diffrn_standards_interval_count 0
_diffrn_standards_interval_time 0
_diffrn_standards_number 0
_exptl_absorpt_coefficient_mu 2.713
_exptl_absorpt_correction_T_max 0.6409
_exptl_absorpt_correction_T_min 0.4772
_exptl_absorpt_correction_type multi-scan
_exptl_absorpt_process_details '(CrystalClear; Rigaku/MSC, 2002)'
_exptl_crystal_colour colourless
_exptl_crystal_density_diffrn 1.797
_exptl_crystal_density_method 'not measured'
_exptl_crystal_description Block
_exptl_crystal_F_000 832
_exptl_crystal_size_max 0.32
_exptl_crystal_size_mid 0.28
_exptl_crystal_size_min 0.18
_refine_diff_density_max 0.431
_refine_diff_density_min -0.823
_refine_ls_extinction_method none
_refine_ls_goodness_of_fit_ref 0.941
_refine_ls_hydrogen_treatment mixed
_refine_ls_matrix_type full
_refine_ls_number_parameters 231
_refine_ls_number_reflns 3681
_refine_ls_number_restraints 0
_refine_ls_restrained_S_all 0.941
_refine_ls_R_factor_all 0.0412
_refine_ls_R_factor_gt 0.0295
_refine_ls_shift/su_max 0.001
_refine_ls_shift/su_mean 0.000
_refine_ls_structure_factor_coef Fsqd
_refine_ls_weighting_details 'calc w=1/[\s^2^(Fo^2^)+(0.0321P)^2^] where P=(Fo^2^+2Fc^2^)/3'
_refine_ls_weighting_scheme calc
_refine_ls_wR_factor_gt 0.0682
_refine_ls_wR_factor_ref 0.0714
_reflns_number_gt 2547
_reflns_number_total 3681
_reflns_threshold_expression I>2\s(I)
_cod_data_source_file ci5159.cif
_cod_data_source_block I
_cod_original_sg_symbol_H-M 'P 21/c'
_cod_database_code 2227321
_cod_database_fobs_code 2227321

loop_
_symmetry_equiv_pos_as_xyz
'x, y, z'
'-x, y+1/2, -z+1/2'
'-x, -y, -z'
'x, -y-1/2, z-1/2'

loop_
_atom_site_type_symbol
_atom_site_label
_atom_site_fract_x
_atom_site_fract_y
_atom_site_fract_z
_atom_site_U_iso_or_equiv
_atom_site_adp_type
_atom_site_calc_flag
_atom_site_refinement_flags
_atom_site_occupancy
_atom_site_disorder_assembly
_atom_site_disorder_group
Br Br1 0.468171(12) 0.24266(2) -0.00430(3) 0.02485(8) Uani d . 1 . .
F F1 0.04617(6) 0.09175(12) 0.60550(15) 0.0283(3) Uani d . 1 . .
F F2 0.00359(6) 0.18117(13) 0.37917(16) 0.0312(3) Uani d . 1 . .
F F3 0.10127(7) 0.25030(10) 0.49390(17) 0.0279(3) Uani d . 1 . .
H H1 0.0275(12) 0.055(2) 0.176(3) 0.033(7) Uiso d . 1 . .
N N1 0.06837(9) 0.02879(16) 0.1959(2) 0.0142(4) Uani d . 1 . .
N N2 0.16300(9) -0.09820(15) 0.1113(2) 0.0139(4) Uani d . 1 . .
N N3 0.17768(9) -0.17880(16) -0.0190(2) 0.0195(4) Uani d . 1 . .
N N4 0.12129(9) -0.17855(17) -0.1192(2) 0.0196(4) Uani d . 1 . .
N N5 0.06960(9) -0.09971(15) -0.0596(2) 0.0163(4) Uani d . 1 . .
O O1 0.18713(8) 0.08260(14) 0.67228(18) 0.0266(4) Uani d . 1 . .
O O2 0.27052(7) -0.04022(14) 0.55633(17) 0.0209(3) Uani d . 1 . .
C C1 0.09759(10) -0.05253(18) 0.0835(2) 0.0134(4) Uani d . 1 . .
C C2 0.21318(10) -0.06715(18) 0.2535(2) 0.0143(4) Uani d . 1 . .
H H2 0.2315 -0.1483 0.3062 0.017 Uiso calc R 1 . .
C C3 0.17113(10) 0.00649(18) 0.3842(2) 0.0147(4) Uani d . 1 . .
C C4 0.10521(11) 0.05403(18) 0.3465(2) 0.0141(4) Uani d . 1 . .
C C5 0.27570(10) 0.00933(19) 0.1898(2) 0.0143(4) Uani d . 1 . .
C C6 0.26514(11) 0.12937(19) 0.1182(3) 0.0185(5) Uani d . 1 . .
H H6 0.2184 0.1642 0.1091 0.022 Uiso calc R 1 . .
C C7 0.32231(11) 0.1991(2) 0.0599(3) 0.0187(5) Uani d . 1 . .
H H7 0.3150 0.2809 0.0097 0.022 Uiso calc R 1 . .
C C8 0.39009(11) 0.14732(19) 0.0761(2) 0.0172(5) Uani d . 1 . .
C C9 0.40180(11) 0.02870(19) 0.1482(3) 0.0196(5) Uani d . 1 . .
H H9 0.4487 -0.0054 0.1587 0.024 Uiso calc R 1 . .
C C10 0.34446(11) -0.03993(19) 0.2049(3) 0.0185(5) Uani d . 1 . .
H H10 0.3521 -0.1216 0.2548 0.022 Uiso calc R 1 . .
C C11 0.20751(11) 0.02294(19) 0.5533(3) 0.0174(4) Uani d . 1 . .
C C12 0.31205(11) -0.0374(2) 0.7163(3) 0.0251(5) Uani d . 1 . .
H H12A 0.2901 -0.0933 0.8012 0.030 Uiso calc R 1 . .
H H12B 0.3145 0.0506 0.7620 0.030 Uiso calc R 1 . .
C C13 0.38555(12) -0.0847(2) 0.6780(3) 0.0290(6) Uani d . 1 . .
H H13A 0.3820 -0.1701 0.6276 0.043 Uiso calc R 1 . .
H H13B 0.4150 -0.0884 0.7835 0.043 Uiso calc R 1 . .
H H13C 0.4074 -0.0262 0.5979 0.043 Uiso calc R 1 . .
C C14 0.06429(11) 0.1435(2) 0.4593(3) 0.0205(5) Uani d . 1 . .

loop_
_atom_site_aniso_label
_atom_site_aniso_U_11
_atom_site_aniso_U_22
_atom_site_aniso_U_33
_atom_site_aniso_U_12
_atom_site_aniso_U_13
_atom_site_aniso_U_23
Br1 0.01555(14) 0.03165(14) 0.02782(14) -0.00341(9) 0.00700(9) 0.00705(10)
F1 0.0232(8) 0.0413(8) 0.0212(7) -0.0037(6) 0.0114(6) -0.0076(6)
F2 0.0184(7) 0.0410(8) 0.0338(8) 0.0131(6) -0.0035(6) -0.0185(7)
F3 0.0254(8) 0.0205(7) 0.0380(8) -0.0022(5) 0.0034(6) -0.0136(6)
N1 0.0094(10) 0.0162(9) 0.0174(9) 0.0012(7) 0.0031(7) -0.0026(7)
N2 0.0110(9) 0.0147(8) 0.0163(9) 0.0004(7) 0.0036(7) -0.0035(7)
N3 0.0184(10) 0.0208(10) 0.0194(9) 0.0007(8) 0.0033(8) -0.0074(8)
N4 0.0152(10) 0.0220(10) 0.0218(10) 0.0018(8) 0.0027(8) -0.0063(8)
N5 0.0145(10) 0.0169(9) 0.0178(9) 0.0003(7) 0.0045(7) -0.0036(7)
O1 0.0224(9) 0.0357(9) 0.0217(8) 0.0044(7) 0.0022(7) -0.0102(7)
O2 0.0175(8) 0.0271(8) 0.0178(8) 0.0040(6) -0.0011(6) -0.0042(6)
C1 0.0111(11) 0.0130(9) 0.0163(10) -0.0016(8) 0.0050(8) 0.0019(8)
C2 0.0122(11) 0.0140(10) 0.0167(10) 0.0005(8) 0.0012(8) -0.0019(8)
C3 0.0132(11) 0.0136(9) 0.0176(10) -0.0029(8) 0.0051(8) -0.0018(8)
C4 0.0137(11) 0.0135(10) 0.0154(10) -0.0030(8) 0.0058(8) -0.0013(8)
C5 0.0137(11) 0.0164(10) 0.0130(10) -0.0005(8) 0.0038(8) -0.0029(8)
C6 0.0124(12) 0.0203(11) 0.0230(11) 0.0033(9) 0.0031(9) 0.0007(9)
C7 0.0197(12) 0.0163(10) 0.0204(11) 0.0023(9) 0.0038(9) 0.0013(9)
C8 0.0152(12) 0.0216(11) 0.0153(10) -0.0036(9) 0.0052(8) -0.0008(9)
C9 0.0107(11) 0.0248(12) 0.0236(12) 0.0045(9) 0.0037(9) 0.0011(9)
C10 0.0168(12) 0.0170(10) 0.0220(11) 0.0036(9) 0.0047(9) 0.0015(9)
C11 0.0148(12) 0.0175(10) 0.0203(11) -0.0032(9) 0.0037(9) 0.0003(9)
C12 0.0193(13) 0.0366(14) 0.0192(11) 0.0028(10) -0.0031(9) 0.0003(10)
C13 0.0206(13) 0.0371(14) 0.0292(13) 0.0054(11) -0.0004(10) 0.0039(11)
C14 0.0142(12) 0.0238(11) 0.0235(12) 0.0006(9) 0.0014(9) -0.0069(10)

loop_
_atom_type_symbol
_atom_type_description
_atom_type_scat_dispersion_real
_atom_type_scat_dispersion_imag
_atom_type_scat_source
C C 0.0033 0.0016 'International Tables Vol C Tables 4.2.6.8 and 6.1.1.4'
H H 0.0000 0.0000 'International Tables Vol C Tables 4.2.6.8 and 6.1.1.4'
N N 0.0061 0.0033 'International Tables Vol C Tables 4.2.6.8 and 6.1.1.4'
O O 0.0106 0.0060 'International Tables Vol C Tables 4.2.6.8 and 6.1.1.4'
F F 0.0171 0.0103 'International Tables Vol C Tables 4.2.6.8 and 6.1.1.4'
Br Br -0.2901 2.4595 'International Tables Vol C Tables 4.2.6.8 and 6.1.1.4'

loop_
_geom_angle_atom_site_label_1
_geom_angle_atom_site_label_2
_geom_angle_atom_site_label_3
_geom_angle_site_symmetry_1
_geom_angle_site_symmetry_3
_geom_angle
_geom_angle_publ_flag
C1 N1 C4 . . 118.68(17) ?
C1 N1 H1 . . 119.1(17) ?
C4 N1 H1 . . 121.9(16) ?
C1 N2 N3 . . 108.16(16) ?
C1 N2 C2 . . 127.32(16) ?
N3 N2 C2 . . 124.50(16) ?
N4 N3 N2 . . 105.79(16) ?
N3 N4 N5 . . 111.43(16) ?
C1 N5 N4 . . 104.74(16) ?
C11 O2 C12 . . 116.29(15) ?
N5 C1 N2 . . 109.88(17) ?
N5 C1 N1 . . 129.27(18) ?
N2 C1 N1 . . 120.84(18) ?
N2 C2 C5 . . 110.17(15) ?
N2 C2 C3 . . 106.92(15) ?
C5 C2 C3 . . 112.42(16) ?
N2 C2 H2 . . 109.1 ?
C5 C2 H2 . . 109.1 ?
C3 C2 H2 . . 109.1 ?
C4 C3 C11 . . 122.55(18) ?
C4 C3 C2 . . 121.92(18) ?
C11 C3 C2 . . 115.53(17) ?
C3 C4 N1 . . 122.81(17) ?
C3 C4 C14 . . 125.21(18) ?
N1 C4 C14 . . 111.95(17) ?
C6 C5 C10 . . 119.19(18) ?
C6 C5 C2 . . 120.69(18) ?
C10 C5 C2 . . 120.11(18) ?
C5 C6 C7 . . 120.64(19) ?
C5 C6 H6 . . 119.7 ?
C7 C6 H6 . . 119.7 ?
C8 C7 C6 . . 118.80(19) ?
C8 C7 H7 . . 120.6 ?
C6 C7 H7 . . 120.6 ?
C9 C8 C7 . . 121.45(19) ?
C9 C8 Br1 . . 119.80(15) ?
C7 C8 Br1 . . 118.75(15) ?
C8 C9 C10 . . 119.16(19) ?
C8 C9 H9 . . 120.4 ?
C10 C9 H9 . . 120.4 ?
C9 C10 C5 . . 120.74(19) ?
C9 C10 H10 . . 119.6 ?
C5 C10 H10 . . 119.6 ?
O1 C11 O2 . . 123.05(19) ?
O1 C11 C3 . . 127.68(19) ?
O2 C11 C3 . . 109.27(17) ?
O2 C12 C13 . . 106.47(17) ?
O2 C12 H12A . . 110.4 ?
C13 C12 H12A . . 110.4 ?
O2 C12 H12B . . 110.4 ?
C13 C12 H12B . . 110.4 ?
H12A C12 H12B . . 108.6 ?
C12 C13 H13A . . 109.5 ?
C12 C13 H13B . . 109.5 ?
H13A C13 H13B . . 109.5 ?
C12 C13 H13C . . 109.5 ?
H13A C13 H13C . . 109.5 ?
H13B C13 H13C . . 109.5 ?
F1 C14 F3 . . 108.26(17) ?
F1 C14 F2 . . 106.58(17) ?
F3 C14 F2 . . 105.95(17) ?
F1 C14 C4 . . 114.01(17) ?
F3 C14 C4 . . 111.34(17) ?
F2 C14 C4 . . 110.28(17) ?

loop_
_geom_bond_atom_site_label_1
_geom_bond_atom_site_label_2
_geom_bond_site_symmetry_2
_geom_bond_distance
_geom_bond_publ_flag
Br1 C8 . 1.9025(19) ?
F1 C14 . 1.328(2) ?
F2 C14 . 1.340(2) ?
F3 C14 . 1.338(2) ?
N1 C1 . 1.359(2) ?
N1 C4 . 1.374(3) ?
N1 H1 . 0.83(2) ?
N2 C1 . 1.328(2) ?
N2 N3 . 1.365(2) ?
N2 C2 . 1.470(2) ?
N3 N4 . 1.295(2) ?
N4 N5 . 1.371(2) ?
N5 C1 . 1.320(2) ?
O1 C11 . 1.201(2) ?
O2 C11 . 1.355(2) ?
O2 C12 . 1.455(2) ?
C2 C5 . 1.522(2) ?
C2 C3 . 1.530(3) ?
C2 H2 . 1.00 ?
C3 C4 . 1.356(3) ?
C3 C11 . 1.482(3) ?
C4 C14 . 1.520(3) ?
C5 C6 . 1.388(3) ?
C5 C10 . 1.391(3) ?
C6 C7 . 1.392(3) ?
C6 H6 . 0.95 ?
C7 C8 . 1.385(3) ?
C7 H7 . 0.95 ?
C8 C9 . 1.379(3) ?
C9 C10 . 1.383(3) ?
C9 H9 . 0.95 ?
C10 H10 . 0.95 ?
C12 C13 . 1.508(3) ?
C12 H12A . 0.99 ?
C12 H12B . 0.99 ?
C13 H13A . 0.98 ?
C13 H13B . 0.98 ?
C13 H13C . 0.98 ?

loop_
_geom_hbond_atom_site_label_D
_geom_hbond_atom_site_label_H
_geom_hbond_atom_site_label_A
_geom_hbond_site_symmetry_A
_geom_hbond_distance_DH
_geom_hbond_distance_HA
_geom_hbond_distance_DA
_geom_hbond_angle_DHA
N1 H1 N5 3 0.83(2) 2.06(2) 2.862(2) 163(2)

loop_
_geom_torsion_atom_site_label_1
_geom_torsion_atom_site_label_2
_geom_torsion_atom_site_label_3
_geom_torsion_atom_site_label_4
_geom_torsion_site_symmetry_1
_geom_torsion_site_symmetry_2
_geom_torsion_site_symmetry_3
_geom_torsion_site_symmetry_4
_geom_torsion
_geom_torsion_publ_flag
C1 N2 N3 N4 . . . . 0.1(2) ?
C2 N2 N3 N4 . . . . -178.49(17) ?
N2 N3 N4 N5 . . . . 0.2(2) ?
N3 N4 N5 C1 . . . . -0.4(2) ?
N4 N5 C1 N2 . . . . 0.4(2) ?
N4 N5 C1 N1 . . . . -178.44(19) ?
N3 N2 C1 N5 . . . . -0.3(2) ?
C2 N2 C1 N5 . . . . 178.17(17) ?
N3 N2 C1 N1 . . . . 178.65(16) ?
C2 N2 C1 N1 . . . . -2.8(3) ?
C4 N1 C1 N5 . . . . 172.99(19) ?
C4 N1 C1 N2 . . . . -5.8(3) ?
C1 N2 C2 C5 . . . . -111.0(2) ?
N3 N2 C2 C5 . . . . 67.3(2) ?
C1 N2 C2 C3 . . . . 11.5(2) ?
N3 N2 C2 C3 . . . . -170.26(16) ?
N2 C2 C3 C4 . . . . -13.1(2) ?
C5 C2 C3 C4 . . . . 108.0(2) ?
N2 C2 C3 C11 . . . . 167.39(16) ?
C5 C2 C3 C11 . . . . -71.6(2) ?
C11 C3 C4 N1 . . . . -173.55(17) ?
C2 C3 C4 N1 . . . . 6.9(3) ?
C11 C3 C4 C14 . . . . 8.6(3) ?
C2 C3 C4 C14 . . . . -170.92(18) ?
C1 N1 C4 C3 . . . . 3.5(3) ?
C1 N1 C4 C14 . . . . -178.41(17) ?
N2 C2 C5 C6 . . . . 63.4(2) ?
C3 C2 C5 C6 . . . . -55.7(2) ?
N2 C2 C5 C10 . . . . -117.49(19) ?
C3 C2 C5 C10 . . . . 123.4(2) ?
C10 C5 C6 C7 . . . . 1.0(3) ?
C2 C5 C6 C7 . . . . -179.92(18) ?
C5 C6 C7 C8 . . . . -0.7(3) ?
C6 C7 C8 C9 . . . . 0.2(3) ?
C6 C7 C8 Br1 . . . . 179.84(15) ?
C7 C8 C9 C10 . . . . 0.2(3) ?
Br1 C8 C9 C10 . . . . -179.52(15) ?
C8 C9 C10 C5 . . . . 0.1(3) ?
C6 C5 C10 C9 . . . . -0.7(3) ?
C2 C5 C10 C9 . . . . -179.76(18) ?
C12 O2 C11 O1 . . . . 2.7(3) ?
C12 O2 C11 C3 . . . . -177.93(16) ?
C4 C3 C11 O1 . . . . -4.0(3) ?
C2 C3 C11 O1 . . . . 175.58(19) ?
C4 C3 C11 O2 . . . . 176.71(17) ?
C2 C3 C11 O2 . . . . -3.7(2) ?
C11 O2 C12 C13 . . . . -166.71(17) ?
C3 C4 C14 F1 . . . . -65.4(3) ?
N1 C4 C14 F1 . . . . 116.58(19) ?
C3 C4 C14 F3 . . . . 57.5(3) ?
N1 C4 C14 F3 . . . . -120.58(19) ?
C3 C4 C14 F2 . . . . 174.78(18) ?
N1 C4 C14 F2 . . . . -3.3(2) ?

loop_
_cod_related_entry_id
_cod_related_entry_database
_cod_related_entry_code
1 ChemSpider 4813751
